data_7160627
loop_
_publ_author_name
'Chang, Meng-Yang'
'Liu, Yu-Hsuan'

_publ_section_title
;
 Selenium dioxide-mediated oxidative annulation of sulfonyl
 <i>o</i>-hydroxyacetophenones with acetophenones. One-pot synthesis of
 aurone analogs.
;
_journal_issue 29
_journal_name_full 'Organic &amp; biomolecular chemistry'
_journal_page_first 6986
_journal_page_last 6991
_journal_paper_doi 10.1039/d5ob00989h
_journal_volume 23
_journal_year 2025
_chemical_formula_moiety 'C23 H16 N2 O2'
_chemical_formula_sum 'C23 H16 N2 O2'
_chemical_formula_weight 352.38
_space_group_crystal_system triclinic
_space_group_IT_number 2
_space_group_name_Hall '-P 1'
_space_group_name_H-M_alt 'P -1'
_atom_sites_solution_hydrogens geom
_atom_sites_solution_primary dual
_audit_creation_date 2023-05-11
_audit_creation_method
;
Olex2 1.5
(compiled 2023.03.06 svn.rbb2c1857 for OlexSys, GUI svn.r6748)
;
_audit_update_record
;
2024-12-27 deposited with the CCDC.	2025-07-02 downloaded from the CCDC.
;
_cell_angle_alpha 96.863(5)
_cell_angle_beta 90.517(9)
_cell_angle_gamma 93.533(9)
_cell_formula_units_Z 2
_cell_length_a 3.8702(6)
_cell_length_b 13.0697(10)
_cell_length_c 16.8646(8)
_cell_measurement_reflns_used 7994
_cell_measurement_temperature 130(2)
_cell_measurement_theta_max 26.9760
_cell_measurement_theta_min 1.8640
_cell_volume 845.21(15)
_computing_cell_refinement 'CrysAlisPro 1.171.41.123a (Rigaku OD, 2022)'
_computing_data_collection 'CrysAlisPro 1.171.41.123a (Rigaku OD, 2022)'
_computing_data_reduction 'CrysAlisPro 1.171.41.123a (Rigaku OD, 2022)'
_computing_molecular_graphics 'Olex2 1.5 (Dolomanov et al., 2009)'
_computing_publication_material 'Olex2 1.5 (Dolomanov et al., 2009)'
_computing_structure_refinement 'SHELXL 2018/3 (Sheldrick, 2015)'
_computing_structure_solution 'SHELXT 2018/2 (Sheldrick, 2018)'
_diffrn_ambient_temperature 130(2)
_diffrn_detector 'Hybrid Pixel Array Detector'
_diffrn_detector_area_resol_mean 10.0000
_diffrn_measured_fraction_theta_full 0.991
_diffrn_measured_fraction_theta_max 0.991
_diffrn_measurement_details
;
List of Runs (angles in degrees, time in seconds):

  # Type    Start    End  Width  t~exp~   \w     \q     \k     \f   Frames
#--------------------------------------------------------------------------
  1  \w    -15.00 100.00   0.50   23.04    --   10.60  77.00 -30.00  230
  2  \w    -20.00 100.00   0.50   23.04    --   10.60  57.00-120.00  240
  3  \w    -17.00 100.00   0.50   23.04    --   10.60  82.00  90.00  234
  4  \w    -79.00  38.00   0.50   23.04    --   10.60 -82.00  30.00  234
  5  \w    -17.00 100.00   0.50   23.04    --   10.60  82.00 -90.00  234
  6  \w    -17.00 100.00   0.50   23.04    --   10.60  82.00 150.00  234
  7  \w    -79.00  48.00   0.50   23.04    --   10.60 -37.00 120.00  254
  8  \w    -15.00 100.00   0.50   23.04    --   10.60  77.00  90.00  230
  9  \w    -15.00 100.00   0.50   23.04    --   10.60  77.00-150.00  230
 10  \w    -17.00 100.00   0.50   23.04    --   10.60  82.00  30.00  234
 11  \w    -79.00  48.00   0.50   23.04    --   10.60 -37.00  60.00  254
 12  \w    -79.00  36.00   0.50   23.04    --   10.60 -77.00-150.00  230
 13  \w    -79.00 -54.00   0.50   23.04    --   10.60 -82.00 -30.00   50
 14  \w    -41.00  79.00   0.50   23.04    --  -10.90  57.00 -60.00  240
;
_diffrn_measurement_device 'four-circle diffractometer'
_diffrn_measurement_device_type 'XtaLAB Pro II AFC12 (RINC): Kappa single'
_diffrn_measurement_method '\w scans'
_diffrn_orient_matrix_type 'CrysAlisPro convention (1999,Acta A55,543-557)'
_diffrn_orient_matrix_UB_11 0.0510522000
_diffrn_orient_matrix_UB_12 0.0121154000
_diffrn_orient_matrix_UB_13 0.0407064000
_diffrn_orient_matrix_UB_21 0.0006062000
_diffrn_orient_matrix_UB_22 0.0534147000
_diffrn_orient_matrix_UB_23 -0.0040256000
_diffrn_orient_matrix_UB_31 -0.1764060000
_diffrn_orient_matrix_UB_32 0.0000887000
_diffrn_orient_matrix_UB_33 0.0110370000
_diffrn_radiation_monochromator mirror
_diffrn_radiation_probe x-ray
_diffrn_radiation_type 'Mo K\a'
_diffrn_radiation_wavelength 0.71073
_diffrn_reflns_av_R_equivalents 0.1676
_diffrn_reflns_av_unetI/netI 0.0714
_diffrn_reflns_Laue_measured_fraction_full 0.991
_diffrn_reflns_Laue_measured_fraction_max 0.991
_diffrn_reflns_limit_h_max 4
_diffrn_reflns_limit_h_min -4
_diffrn_reflns_limit_k_max 15
_diffrn_reflns_limit_k_min -15
_diffrn_reflns_limit_l_max 20
_diffrn_reflns_limit_l_min -20
_diffrn_reflns_number 20747
_diffrn_reflns_point_group_measured_fraction_full 0.991
_diffrn_reflns_point_group_measured_fraction_max 0.991
_diffrn_reflns_theta_full 24.999
_diffrn_reflns_theta_max 24.999
_diffrn_reflns_theta_min 1.572
_diffrn_source 'micro-focus sealed X-ray tube'
_diffrn_source_type 'Rigaku (Mo) X-ray Source'
_exptl_absorpt_coefficient_mu 0.090
_exptl_absorpt_correction_T_max 1.00000
_exptl_absorpt_correction_T_min 0.57562
_exptl_absorpt_correction_type multi-scan
_exptl_absorpt_process_details
;
CrysAlisPro 1.171.41.123a (Rigaku Oxford Diffraction, 2022)
Empirical absorption correction using spherical harmonics,
implemented in SCALE3 ABSPACK scaling algorithm.
;
_exptl_crystal_colour yellow
_exptl_crystal_colour_primary yellow
_exptl_crystal_density_diffrn 1.385
_exptl_crystal_description block
_exptl_crystal_F_000 368
_exptl_crystal_size_max 0.5
_exptl_crystal_size_mid 0.4
_exptl_crystal_size_min 0.1
_refine_diff_density_max 0.659
_refine_diff_density_min -0.502
_refine_diff_density_rms 0.101
_refine_ls_extinction_method none
_refine_ls_goodness_of_fit_ref 1.063
_refine_ls_hydrogen_treatment constr
_refine_ls_matrix_type full
_refine_ls_number_parameters 245
_refine_ls_number_reflns 2962
_refine_ls_number_restraints 138
_refine_ls_restrained_S_all 1.059
_refine_ls_R_factor_all 0.1245
_refine_ls_R_factor_gt 0.0975
_refine_ls_shift/su_max 0.002
_refine_ls_shift/su_mean 0.000
_refine_ls_structure_factor_coef Fsqd
_refine_ls_weighting_details 'w=1/[\s^2^(Fo^2^)+(0.1770P)^2^+0.5848P] where P=(Fo^2^+2Fc^2^)/3'
_refine_ls_weighting_scheme calc
_refine_ls_wR_factor_gt 0.2493
_refine_ls_wR_factor_ref 0.2751
_reflns_Friedel_coverage 0.000
_reflns_number_gt 2191
_reflns_number_total 2962
_reflns_threshold_expression 'I > 2\s(I)'
_cod_data_source_file d5ob00989h2.cif
_cod_data_source_block k11205-myc-b_auto
_cod_depositor_comments 'Adding full bibliography for 7160623--7160627.cif.'
_cod_database_code 7160627
_shelx_shelxl_version_number 2018/3
_shelx_space_group_comment
;
The symmetry employed for this shelxl refinement is uniquely defined
by the following loop, which should always be used as a source of
symmetry information in preference to the above space-group names.
They are only intended as comments.
;
_shelx_estimated_absorpt_t_max 0.991
_shelx_estimated_absorpt_t_min 0.957
_olex2_refinement_description
;
1. Uiso/Uaniso restraints and constraints
Uanis(C4) \\sim Ueq, Uanis(C2) \\sim Ueq, Uanis(C12) \\sim Ueq, Uanis(C1) \\sim
Ueq, Uanis(C17) \\sim Ueq, Uanis(C3) \\sim Ueq, Uanis(C5) \\sim Ueq, Uanis(C6)
\\sim Ueq, Uanis(C16) \\sim Ueq, Uanis(C11) \\sim Ueq, Uanis(C23) \\sim Ueq,
Uanis(C18) \\sim Ueq, Uanis(C21) \\sim Ueq, Uanis(C15) \\sim Ueq, Uanis(C7)
\\sim Ueq, Uanis(C22) \\sim Ueq, Uanis(C14) \\sim Ueq, Uanis(C13) \\sim Ueq,
Uanis(C20) \\sim Ueq, Uanis(C19) \\sim Ueq, Uanis(C10) \\sim Ueq, Uanis(C9)
\\sim Ueq, Uanis(C8) \\sim Ueq: with sigma of 0.005 and sigma for terminal
atoms of 0.005
2.a Aromatic/amide H refined with riding coordinates:
 C17(H18), C3(H4), C16(H17), C23(H12), C21(H10), C15(H16), C7(H22), C22(H11),
 C14(H15), C13(H14), C20(H9), C19(H8), C10(H25), C9(H24), C8(H23)
2.b Idealised tetrahedral OH refined as rotating group:
 O2(H27)
;
_olex2_submission_special_instructions 'No special instructions were received'
_oxdiff_exptl_absorpt_empirical_details
;
Empirical correction (ABSPACK) includes:
- Absorption correction using spherical harmonics
- Frame scaling
;
_oxdiff_exptl_absorpt_empirical_full_max 3.226
_oxdiff_exptl_absorpt_empirical_full_min 0.375

loop_
_space_group_symop_operation_xyz
'x, y, z'
'-x, -y, -z'

loop_
_atom_site_label
_atom_site_type_symbol
_atom_site_fract_x
_atom_site_fract_y
_atom_site_fract_z
_atom_site_U_iso_or_equiv
_atom_site_adp_type
_atom_site_occupancy
_atom_site_site_symmetry_order
_atom_site_calc_flag
_atom_site_refinement_flags_posn
_atom_site_refinement_flags_adp
_atom_site_refinement_flags_occupancy
_atom_site_disorder_assembly
_atom_site_disorder_group
O2 O 0.8250(7) 0.56325(17) 0.44698(13) 0.0331(7) Uani 1 1 d . . . . .
O1 O 0.8486(7) 0.63447(18) 0.59571(13) 0.0347(7) Uani 1 1 d . . . . .
H27 H 0.880629 0.591745 0.555551 0.052 Uiso 1 1 calc R U . . .
N2 N 0.4529(7) 0.6422(2) 0.18660(15) 0.0234(7) Uani 1 1 d . . . . .
N1 N 0.6787(7) 0.7293(2) 0.31110(15) 0.0253(7) Uani 1 1 d . . . . .
C4 C 0.5929(9) 0.6427(2) 0.34405(19) 0.0234(8) Uani 1 1 d . U . . .
C2 C 0.3725(9) 0.5566(2) 0.22106(18) 0.0225(8) Uani 1 1 d . U . . .
C12 C 0.2116(9) 0.4654(2) 0.17040(18) 0.0225(8) Uani 1 1 d . U . . .
C1 C 0.6067(9) 0.7236(2) 0.23228(18) 0.0231(8) Uani 1 1 d . U . . .
C17 C 0.2364(9) 0.4587(3) 0.08743(19) 0.0252(8) Uani 1 1 d . U . . .
H18 H 0.346261 0.514202 0.063622 0.030 Uiso 1 1 calc R U . . .
C3 C 0.4452(9) 0.5544(3) 0.30197(19) 0.0251(8) Uani 1 1 d . U . . .
H4 H 0.394206 0.493999 0.326968 0.030 Uiso 1 1 calc R U . . .
C5 C 0.6850(9) 0.6403(2) 0.43123(19) 0.0248(8) Uani 1 1 d . U . . .
C6 C 0.5990(9) 0.7224(2) 0.49248(19) 0.0257(8) Uani 1 1 d . U . . .
C16 C 0.1015(9) 0.3715(2) 0.0396(2) 0.0269(8) Uani 1 1 d . U . . .
H17 H 0.119593 0.367636 -0.016813 0.032 Uiso 1 1 calc R U . . .
C11 C 0.6882(9) 0.7146(3) 0.57297(19) 0.0278(9) Uani 1 1 d . U . . .
C19 C 0.8852(9) 0.9022(2) 0.23479(19) 0.0265(8) Uani 1 1 d . U . . .
H12 H 0.953473 0.900281 0.288816 0.032 Uiso 1 1 calc R U . . .
C18 C 0.7023(9) 0.8174(2) 0.19317(18) 0.0241(8) Uani 1 1 d . U . . .
C21 C 0.8725(9) 0.9931(3) 0.1190(2) 0.0301(9) Uani 1 1 d . U . . .
H10 H 0.930811 1.052842 0.093665 0.036 Uiso 1 1 calc R U . . .
C15 C -0.0589(10) 0.2902(3) 0.0732(2) 0.0301(9) Uani 1 1 d . U . . .
H16 H -0.147488 0.230166 0.040182 0.036 Uiso 1 1 calc R U . . .
C7 C 0.4282(9) 0.8091(3) 0.4754(2) 0.0308(9) Uani 1 1 d . U . . .
H22 H 0.363324 0.815495 0.421846 0.037 Uiso 1 1 calc R U . . .
C20 C 0.9689(10) 0.9899(3) 0.1978(2) 0.0304(9) Uani 1 1 d . U . . .
H11 H 1.092599 1.047705 0.226823 0.036 Uiso 1 1 calc R U . . .
C14 C -0.0904(9) 0.2965(3) 0.1558(2) 0.0300(9) Uani 1 1 d . U . . .
H15 H -0.202779 0.240997 0.179129 0.036 Uiso 1 1 calc R U . . .
C13 C 0.0417(9) 0.3835(3) 0.20387(19) 0.0267(8) Uani 1 1 d . U . . .
H14 H 0.016998 0.387744 0.260138 0.032 Uiso 1 1 calc R U . . .
C22 C 0.6905(9) 0.9086(3) 0.0771(2) 0.0292(9) Uani 1 1 d . U . . .
H9 H 0.623947 0.910653 0.022987 0.035 Uiso 1 1 calc R U . . .
C23 C 0.6047(9) 0.8211(3) 0.11377(19) 0.0272(8) Uani 1 1 d . U . . .
H8 H 0.479395 0.763632 0.084748 0.033 Uiso 1 1 calc R U . . .
C10 C 0.6041(10) 0.7914(3) 0.6331(2) 0.0349(9) Uani 1 1 d . U . . .
H25 H 0.656934 0.785107 0.687383 0.042 Uiso 1 1 calc R U . . .
C9 C 0.4453(10) 0.8757(3) 0.6137(2) 0.0377(10) Uani 1 1 d . U . . .
H24 H 0.396681 0.928979 0.654702 0.045 Uiso 1 1 calc R U . . .
C8 C 0.3537(10) 0.8851(3) 0.5355(2) 0.0353(9) Uani 1 1 d . U . . .
H23 H 0.239792 0.943748 0.523382 0.042 Uiso 1 1 calc R U . . .

loop_
_atom_site_aniso_label
_atom_site_aniso_U_11
_atom_site_aniso_U_22
_atom_site_aniso_U_33
_atom_site_aniso_U_23
_atom_site_aniso_U_13
_atom_site_aniso_U_12
O2 0.0482(17) 0.0322(13) 0.0193(13) 0.0003(10) -0.0080(11) 0.0124(12)
O1 0.0519(18) 0.0365(14) 0.0151(12) -0.0002(10) -0.0065(11) 0.0061(13)
N2 0.0273(17) 0.0267(15) 0.0158(14) -0.0013(11) -0.0044(12) 0.0071(12)
N1 0.0279(17) 0.0329(16) 0.0154(14) 0.0012(12) -0.0029(12) 0.0091(13)
C4 0.0248(18) 0.0268(17) 0.0188(16) 0.0003(13) -0.0020(13) 0.0079(14)
C2 0.0215(17) 0.0288(17) 0.0177(15) 0.0007(13) -0.0004(13) 0.0093(14)
C12 0.0221(17) 0.0263(17) 0.0194(16) 0.0011(13) -0.0034(13) 0.0080(14)
C1 0.0217(17) 0.0306(17) 0.0170(15) -0.0012(13) -0.0012(13) 0.0103(14)
C17 0.0277(19) 0.0294(17) 0.0190(16) 0.0023(13) -0.0028(13) 0.0071(14)
C3 0.0292(19) 0.0300(17) 0.0165(15) 0.0020(13) -0.0028(13) 0.0071(15)
C5 0.0262(18) 0.0276(17) 0.0204(16) 0.0024(13) -0.0021(14) 0.0008(14)
C6 0.0251(19) 0.0293(17) 0.0216(17) -0.0006(13) -0.0024(14) 0.0008(14)
C16 0.0305(19) 0.0296(17) 0.0206(16) -0.0002(13) -0.0032(14) 0.0076(15)
C11 0.0300(19) 0.0322(18) 0.0201(17) 0.0001(14) 0.0004(14) -0.0001(15)
C19 0.0305(19) 0.0310(18) 0.0181(16) 0.0002(13) -0.0010(14) 0.0071(15)
C18 0.0250(18) 0.0266(17) 0.0206(16) -0.0014(13) -0.0028(14) 0.0096(14)
C21 0.032(2) 0.0304(18) 0.0294(18) 0.0065(14) 0.0053(15) 0.0085(15)
C15 0.035(2) 0.0291(17) 0.0258(17) -0.0011(14) -0.0107(15) 0.0087(15)
C7 0.029(2) 0.0379(19) 0.0253(17) 0.0023(15) -0.0002(15) 0.0059(16)
C20 0.031(2) 0.0283(17) 0.0298(18) -0.0039(14) -0.0020(15) 0.0042(15)
C14 0.031(2) 0.0317(18) 0.0281(18) 0.0056(14) -0.0039(15) 0.0058(15)
C13 0.0308(19) 0.0319(18) 0.0174(15) 0.0001(13) -0.0041(14) 0.0076(15)
C22 0.033(2) 0.0340(18) 0.0216(17) 0.0031(14) -0.0014(14) 0.0082(16)
C23 0.032(2) 0.0288(17) 0.0209(16) -0.0013(13) -0.0012(14) 0.0089(15)
C10 0.040(2) 0.043(2) 0.0193(17) -0.0049(15) 0.0021(15) -0.0005(17)
C9 0.038(2) 0.037(2) 0.034(2) -0.0114(16) 0.0060(16) 0.0029(17)
C8 0.032(2) 0.0342(19) 0.038(2) -0.0038(15) 0.0022(16) 0.0076(16)

loop_
_atom_type_symbol
_atom_type_description
_atom_type_scat_dispersion_real
_atom_type_scat_dispersion_imag
_atom_type_scat_source
C C 0.0033 0.0016 'International Tables Vol C Tables 4.2.6.8 and 6.1.1.4'
H H 0.0000 0.0000 'International Tables Vol C Tables 4.2.6.8 and 6.1.1.4'
N N 0.0061 0.0033 'International Tables Vol C Tables 4.2.6.8 and 6.1.1.4'
O O 0.0106 0.0060 'International Tables Vol C Tables 4.2.6.8 and 6.1.1.4'

loop_
_geom_angle_atom_site_label_1
_geom_angle_atom_site_label_2
_geom_angle_atom_site_label_3
_geom_angle
_geom_angle_site_symmetry_1
_geom_angle_site_symmetry_3
_geom_angle_publ_flag
C11 O1 H27 109.5 . . ?
C1 N2 C2 117.7(3) . . ?
C4 N1 C1 114.8(3) . . ?
N1 C4 C3 123.6(3) . . ?
N1 C4 C5 118.2(3) . . ?
C3 C4 C5 118.1(3) . . ?
N2 C2 C12 118.0(3) . . ?
N2 C2 C3 120.2(3) . . ?
C3 C2 C12 121.7(3) . . ?
C17 C12 C2 119.8(3) . . ?
C17 C12 C13 118.7(3) . . ?
C13 C12 C2 121.5(3) . . ?
N2 C1 N1 126.0(3) . . ?
N2 C1 C18 117.4(3) . . ?
N1 C1 C18 116.6(3) . . ?
C12 C17 H18 119.8 . . ?
C16 C17 C12 120.3(3) . . ?
C16 C17 H18 119.8 . . ?
C4 C3 C2 117.5(3) . . ?
C4 C3 H4 121.2 . . ?
C2 C3 H4 121.2 . . ?
O2 C5 C4 115.8(3) . . ?
O2 C5 C6 122.4(3) . . ?
C6 C5 C4 121.7(3) . . ?
C11 C6 C5 118.9(3) . . ?
C7 C6 C5 122.9(3) . . ?
C7 C6 C11 118.2(3) . . ?
C17 C16 H17 119.7 . . ?
C15 C16 C17 120.6(3) . . ?
C15 C16 H17 119.7 . . ?
O1 C11 C6 122.9(3) . . ?
O1 C11 C10 116.9(3) . . ?
C10 C11 C6 120.1(3) . . ?
C18 C19 H12 119.8 . . ?
C18 C19 C20 120.4(3) . . ?
C20 C19 H12 119.8 . . ?
C19 C18 C1 121.0(3) . . ?
C19 C18 C23 119.2(3) . . ?
C23 C18 C1 119.8(3) . . ?
C20 C21 H10 120.2 . . ?
C20 C21 C22 119.6(3) . . ?
C22 C21 H10 120.2 . . ?
C16 C15 H16 120.1 . . ?
C16 C15 C14 119.7(3) . . ?
C14 C15 H16 120.1 . . ?
C6 C7 H22 119.7 . . ?
C8 C7 C6 120.7(3) . . ?
C8 C7 H22 119.7 . . ?
C19 C20 H11 119.9 . . ?
C21 C20 C19 120.2(3) . . ?
C21 C20 H11 119.9 . . ?
C15 C14 H15 120.0 . . ?
C13 C14 C15 120.0(3) . . ?
C13 C14 H15 120.0 . . ?
C12 C13 H14 119.7 . . ?
C14 C13 C12 120.6(3) . . ?
C14 C13 H14 119.7 . . ?
C21 C22 H9 119.8 . . ?
C21 C22 C23 120.4(3) . . ?
C23 C22 H9 119.8 . . ?
C18 C23 H8 119.9 . . ?
C22 C23 C18 120.1(3) . . ?
C22 C23 H8 119.9 . . ?
C11 C10 H25 120.2 . . ?
C9 C10 C11 119.7(3) . . ?
C9 C10 H25 120.2 . . ?
C10 C9 H24 119.3 . . ?
C10 C9 C8 121.4(3) . . ?
C8 C9 H24 119.3 . . ?
C7 C8 C9 119.8(3) . . ?
C7 C8 H23 120.1 . . ?
C9 C8 H23 120.1 . . ?

loop_
_geom_bond_atom_site_label_1
_geom_bond_atom_site_label_2
_geom_bond_distance
_geom_bond_site_symmetry_2
_geom_bond_publ_flag
O2 C5 1.227(4) . ?
O1 H27 0.8400 . ?
O1 C11 1.342(4) . ?
N2 C2 1.342(4) . ?
N2 C1 1.341(4) . ?
N1 C4 1.344(4) . ?
N1 C1 1.348(4) . ?
C4 C3 1.370(5) . ?
C4 C5 1.514(4) . ?
C2 C12 1.481(5) . ?
C2 C3 1.395(4) . ?
C12 C17 1.396(4) . ?
C12 C13 1.401(5) . ?
C1 C18 1.489(5) . ?
C17 H18 0.9500 . ?
C17 C16 1.387(5) . ?
C3 H4 0.9500 . ?
C5 C6 1.454(4) . ?
C6 C11 1.414(4) . ?
C6 C7 1.405(4) . ?
C16 H17 0.9500 . ?
C16 C15 1.381(5) . ?
C11 C10 1.395(5) . ?
C19 H12 0.9500 . ?
C19 C18 1.389(5) . ?
C19 C20 1.391(5) . ?
C18 C23 1.395(4) . ?
C21 H10 0.9500 . ?
C21 C20 1.384(5) . ?
C21 C22 1.387(5) . ?
C15 H16 0.9500 . ?
C15 C14 1.392(5) . ?
C7 H22 0.9500 . ?
C7 C8 1.377(5) . ?
C20 H11 0.9500 . ?
C14 H15 0.9500 . ?
C14 C13 1.383(5) . ?
C13 H14 0.9500 . ?
C22 H9 0.9500 . ?
C22 C23 1.388(5) . ?
C23 H8 0.9500 . ?
C10 H25 0.9500 . ?
C10 C9 1.365(5) . ?
C9 H24 0.9500 . ?
C9 C8 1.383(5) . ?
C8 H23 0.9500 . ?

loop_
_geom_torsion_atom_site_label_1
_geom_torsion_atom_site_label_2
_geom_torsion_atom_site_label_3
_geom_torsion_atom_site_label_4
_geom_torsion
_geom_torsion_site_symmetry_1
_geom_torsion_site_symmetry_2
_geom_torsion_site_symmetry_3
_geom_torsion_site_symmetry_4
_geom_torsion_publ_flag
O2 C5 C6 C11 1.7(6) . . . . ?
O2 C5 C6 C7 -177.8(3) . . . . ?
O1 C11 C10 C9 179.0(3) . . . . ?
N2 C2 C12 C17 18.2(4) . . . . ?
N2 C2 C12 C13 -163.7(3) . . . . ?
N2 C2 C3 C4 1.3(5) . . . . ?
N2 C1 C18 C19 -175.2(3) . . . . ?
N2 C1 C18 C23 5.4(5) . . . . ?
N1 C4 C3 C2 -1.9(5) . . . . ?
N1 C4 C5 O2 -132.6(3) . . . . ?
N1 C4 C5 C6 49.9(5) . . . . ?
N1 C1 C18 C19 5.8(4) . . . . ?
N1 C1 C18 C23 -173.6(3) . . . . ?
C4 N1 C1 N2 2.0(5) . . . . ?
C4 N1 C1 C18 -179.2(3) . . . . ?
C4 C5 C6 C11 179.1(3) . . . . ?
C4 C5 C6 C7 -0.4(6) . . . . ?
C2 N2 C1 N1 -2.5(5) . . . . ?
C2 N2 C1 C18 178.7(3) . . . . ?
C2 C12 C17 C16 176.9(3) . . . . ?
C2 C12 C13 C14 -176.4(3) . . . . ?
C12 C2 C3 C4 -179.7(3) . . . . ?
C12 C17 C16 C15 0.0(5) . . . . ?
C1 N2 C2 C12 -178.3(3) . . . . ?
C1 N2 C2 C3 0.7(5) . . . . ?
C1 N1 C4 C3 0.3(5) . . . . ?
C1 N1 C4 C5 176.3(3) . . . . ?
C1 C18 C23 C22 179.5(3) . . . . ?
C17 C12 C13 C14 1.7(5) . . . . ?
C17 C16 C15 C14 1.0(5) . . . . ?
C3 C4 C5 O2 43.6(5) . . . . ?
C3 C4 C5 C6 -133.9(3) . . . . ?
C3 C2 C12 C17 -160.8(3) . . . . ?
C3 C2 C12 C13 17.4(5) . . . . ?
C5 C4 C3 C2 -177.9(3) . . . . ?
C5 C6 C11 O1 -0.2(6) . . . . ?
C5 C6 C11 C10 -179.0(3) . . . . ?
C5 C6 C7 C8 -179.7(3) . . . . ?
C6 C11 C10 C9 -2.1(6) . . . . ?
C6 C7 C8 C9 -0.5(6) . . . . ?
C16 C15 C14 C13 -0.6(5) . . . . ?
C11 C6 C7 C8 0.8(6) . . . . ?
C11 C10 C9 C8 2.4(6) . . . . ?
C19 C18 C23 C22 0.1(5) . . . . ?
C18 C19 C20 C21 -0.4(5) . . . . ?
C21 C22 C23 C18 -0.2(5) . . . . ?
C15 C14 C13 C12 -0.8(5) . . . . ?
C7 C6 C11 O1 179.3(3) . . . . ?
C7 C6 C11 C10 0.6(6) . . . . ?
C20 C19 C18 C1 -179.2(3) . . . . ?
C20 C19 C18 C23 0.2(5) . . . . ?
C20 C21 C22 C23 0.0(5) . . . . ?
C13 C12 C17 C16 -1.4(5) . . . . ?
C22 C21 C20 C19 0.3(5) . . . . ?
C10 C9 C8 C7 -1.1(6) . . . . ?
